data_1514408
loop_
_publ_author_name
'Dau, Phuong V.'
'Kim, Min'
'Cohen, Seth M.'

_publ_section_title
;
 Site-selective cyclometalation of a metal--organic framework
;
_journal_issue 2
_journal_name_full 'Chemical Science'
_journal_page_first 601
_journal_paper_doi 10.1039/c2sc21289g
_journal_volume 4
_journal_year 2013
_chemical_formula_moiety 'C34 H18 Ir0.11 N4 O8 Zn2'
_chemical_formula_sum 'C34 H18 Ir0.11 N4 O8 Zn2'
_chemical_formula_weight 761.45
_chemical_name_common BMOF-1-dcppy-Ir
_chemical_name_systematic
;
?
;
_space_group_IT_number 2
_symmetry_cell_setting triclinic
_symmetry_space_group_name_Hall '-P 1'
_symmetry_space_group_name_H-M 'P -1'
_atom_sites_solution_hydrogens geom
_atom_sites_solution_primary direct
_atom_sites_solution_secondary difmap
_audit_creation_method SHELXL-97
_cell_angle_alpha 85.358(6)
_cell_angle_beta 85.555(5)
_cell_angle_gamma 86.350(6)
_cell_formula_units_Z 2
_cell_length_a 14.0368(15)
_cell_length_b 15.1189(17)
_cell_length_c 15.1242(17)
_cell_measurement_reflns_used 5570
_cell_measurement_temperature 230(2)
_cell_measurement_theta_max 58.39
_cell_measurement_theta_min 2.94
_cell_volume 3184.2(6)
_computing_cell_refinement 'Bruker SAINT'
_computing_data_collection 'Bruker APEX2'
_computing_data_reduction 'Bruker SAINT'
_computing_molecular_graphics 'Bruker SHELXTL'
_computing_publication_material 'Bruker SHELXTL'
_computing_structure_refinement 'SHELXL-97 (Sheldrick, 2008)'
_computing_structure_solution 'SHELXS-97 (Sheldrick, 2008)'
_diffrn_ambient_temperature 230(2)
_diffrn_measured_fraction_theta_full 0.878
_diffrn_measured_fraction_theta_max 0.878
_diffrn_measurement_device_type 'Bruker APEX-II CCD'
_diffrn_measurement_method '\f and \w scans'
_diffrn_radiation_monochromator graphite
_diffrn_radiation_source 'fine-focus sealed tube'
_diffrn_radiation_type CuK\a
_diffrn_radiation_wavelength 1.54178
_diffrn_reflns_av_R_equivalents 0.0352
_diffrn_reflns_av_sigmaI/netI 0.0918
_diffrn_reflns_limit_h_max 15
_diffrn_reflns_limit_h_min -13
_diffrn_reflns_limit_k_max 16
_diffrn_reflns_limit_k_min -16
_diffrn_reflns_limit_l_max 16
_diffrn_reflns_limit_l_min -14
_diffrn_reflns_number 15103
_diffrn_reflns_theta_full 58.91
_diffrn_reflns_theta_max 58.91
_diffrn_reflns_theta_min 2.94
_exptl_absorpt_coefficient_mu 1.591
_exptl_absorpt_correction_T_max 0.8833
_exptl_absorpt_correction_T_min 0.8571
_exptl_absorpt_correction_type multi-scan
_exptl_absorpt_process_details SADABS
_exptl_crystal_colour 'dark red'
_exptl_crystal_density_diffrn 0.794
_exptl_crystal_density_meas ?
_exptl_crystal_density_method 'not measured'
_exptl_crystal_description block
_exptl_crystal_F_000 763.4
_exptl_crystal_size_max 0.10
_exptl_crystal_size_mid 0.10
_exptl_crystal_size_min 0.08
_platon_squeeze_details
;
;
_refine_diff_density_max 1.500
_refine_diff_density_min -0.847
_refine_diff_density_rms 0.131
_refine_ls_extinction_coef 'not measured'
_refine_ls_extinction_method none
_refine_ls_goodness_of_fit_ref 1.337
_refine_ls_hydrogen_treatment constr
_refine_ls_matrix_type full
_refine_ls_number_parameters 220
_refine_ls_number_reflns 8026
_refine_ls_number_restraints 0
_refine_ls_restrained_S_all 1.337
_refine_ls_R_factor_all 0.1356
_refine_ls_R_factor_gt 0.1074
_refine_ls_shift/su_max 0.001
_refine_ls_shift/su_mean 0.000
_refine_ls_structure_factor_coef Fsqd
_refine_ls_weighting_details 'calc w=1/[\s^2^(Fo^2^)+(0.2000P)^2^+0.0000P] where P=(Fo^2^+2Fc^2^)/3'
_refine_ls_weighting_scheme calc
_refine_ls_wR_factor_gt 0.3089
_refine_ls_wR_factor_ref 0.3298
_reflns_number_gt 5913
_reflns_number_total 8026
_reflns_threshold_expression >2sigma(I)
_cod_data_source_file c2sc21289g.txt
_cod_data_source_block BMOF-dcppy-x(Ir)
_cod_depositor_comments
;
The following automatic conversions were performed:

'_symmetry_cell_setting' value 'Triclinic' changed to 'triclinic'
according to
/usr/data/users/saulius/automatic-downloads/retrospective/RSC/lib/dictionaries/cif_core.dic
dictionary named 'cif_core.dic' version 2.4.2 from 2011-04-26.

Automatic conversion script
Id: cif_fix_values 2281 2013-09-26 08:29:07Z andrius 

The following automatic conversions were performed:

'_exptl_crystal_density_meas' value 'not measured' was changed to '?'
- the value is perceived as not measured.

Automatic conversion script
Id: cif_fix_values 3008 2015-01-20 13:52:24Z robertas 
;
_cod_original_sg_symbol_H-M P-1
_cod_database_code 1514408
_exptl_crystal_f_000' 759.80

loop_
_symmetry_equiv_pos_as_xyz
'x, y, z'
'-x, -y, -z'

loop_
_atom_site_label
_atom_site_type_symbol
_atom_site_fract_x
_atom_site_fract_y
_atom_site_fract_z
_atom_site_U_iso_or_equiv
_atom_site_adp_type
_atom_site_occupancy
_atom_site_symmetry_multiplicity
_atom_site_calc_flag
_atom_site_refinement_flags
_atom_site_disorder_assembly
_atom_site_disorder_group
N1 N 0.0469(3) 0.6111(3) 0.3369(3) 0.0378(10) Uiso 1 1 d . . .
O1 O -0.2700(3) 0.6173(3) 0.2143(3) 0.0588(11) Uiso 1 1 d . . .
O7 O -0.2917(3) 0.6113(3) 0.4808(3) 0.0533(10) Uiso 1 1 d . . .
O8 O -0.1336(3) 0.6096(3) 0.4653(3) 0.0540(10) Uiso 1 1 d . . .
O2 O -0.1116(3) 0.5971(3) 0.2012(3) 0.0578(11) Uiso 1 1 d . . .
C9 C 0.2427(4) 0.6158(4) 0.3397(4) 0.0434(13) Uiso 1 1 d . . .
O5 O -0.2791(3) 0.4807(3) 0.3524(3) 0.0608(12) Uiso 1 1 d . . .
O3 O -0.1312(4) 0.7381(3) 0.3163(3) 0.0677(12) Uiso 1 1 d . . .
O6 O -0.1186(3) 0.4718(3) 0.3466(3) 0.0594(11) Uiso 1 1 d . . .
O4 O -0.2912(4) 0.7473(3) 0.3404(3) 0.0670(12) Uiso 1 1 d . . .
C8 C 0.1845(5) 0.6111(4) 0.4172(4) 0.0551(16) Uiso 1 1 d . . .
H8 H 0.2111 0.6097 0.4725 0.066 Uiso 1 1 calc R . .
C3 C -0.2126(4) 0.6110(4) 0.5114(4) 0.0395(13) Uiso 1 1 d . . .
C2 C -0.1924(4) 0.6091(4) 0.1699(4) 0.0453(14) Uiso 1 1 d . . .
C7 C 0.0884(5) 0.6087(4) 0.4134(4) 0.0510(15) Uiso 1 1 d . . .
H7 H 0.0496 0.6051 0.4670 0.061 Uiso 1 1 calc R . .
C1 C -0.1979(4) 0.4359(4) 0.3455(4) 0.0477(14) Uiso 1 1 d . . .
C6 C 0.1042(5) 0.6176(4) 0.2610(4) 0.0548(16) Uiso 1 1 d . . .
H6 H 0.0762 0.6207 0.2062 0.066 Uiso 1 1 calc R . .
C5 C -0.1935(4) 0.6078(4) 0.0709(4) 0.0472(14) Uiso 1 1 d . . .
C16 C -0.2007(5) 0.6112(5) -0.1107(5) 0.0647(18) Uiso 1 1 d . . .
C10 C -0.1999(5) 0.3397(5) 0.3388(4) 0.0594(17) Uiso 1 1 d . . .
C4 C 0.1994(5) 0.6198(5) 0.2610(5) 0.0590(17) Uiso 1 1 d . . .
H4 H 0.2369 0.6241 0.2067 0.071 Uiso 1 1 calc R . .
C19 C -0.2093(5) 0.8783(5) 0.3196(5) 0.0664(18) Uiso 1 1 d . . .
C13 C -0.1141(6) 0.5903(5) 0.0188(5) 0.075(2) Uiso 1 1 d . . .
H13 H -0.0554 0.5783 0.0445 0.090 Uiso 1 1 calc R . .
C14 C -0.2773(7) 0.6286(6) 0.0317(6) 0.085(2) Uiso 1 1 d . . .
H14 H -0.3346 0.6396 0.0665 0.102 Uiso 1 1 calc R . .
C11 C -0.2848(7) 0.2977(6) 0.3428(6) 0.087(2) Uiso 1 1 d . . .
H11 H -0.3434 0.3311 0.3500 0.104 Uiso 1 1 calc R . .
C18 C -0.2108(5) 0.7817(4) 0.3264(4) 0.0516(15) Uiso 1 1 d . . .
C12 C -0.1178(8) 0.2894(7) 0.3215(7) 0.101(3) Uiso 1 1 d . . .
H12 H -0.0595 0.3171 0.3110 0.122 Uiso 1 1 calc R . .
C15 C -0.2034(7) 0.1593(6) 0.3238(6) 0.085(2) Uiso 1 1 d . . .
C23 C -0.2045(7) 0.0622(6) 0.3198(6) 0.089(2) Uiso 1 1 d . . .
C20 C -0.2877(9) 0.9318(8) 0.3368(7) 0.117(4) Uiso 1 1 d . . .
H20 H -0.3471 0.9062 0.3479 0.141 Uiso 1 1 calc R . .
C24 C -0.1265(9) -0.0782(8) 0.2947(7) 0.112(3) Uiso 1 1 d . . .
H24 H -0.0698 -0.1117 0.2789 0.135 Uiso 1 1 calc R A 2
N2 N -0.4540(3) 0.6149(3) 0.3462(3) 0.0353(10) Uiso 1 1 d . . .
C17 C 0.3509(4) 0.6141(4) 0.3413(4) 0.0414(13) Uiso 1 1 d . . .
C22 C -0.5104(7) 0.6009(6) 0.4162(6) 0.090(3) Uiso 1 1 d . . .
H22 H -0.4830 0.5924 0.4712 0.108 Uiso 1 1 calc R . .
C26 C 0.3948(8) 0.5977(7) 0.4165(7) 0.105(3) Uiso 1 1 d . . .
H26 H 0.3587 0.5837 0.4702 0.126 Uiso 1 1 calc R . .
C25 C 0.4072(9) 0.6237(8) 0.2698(8) 0.114(3) Uiso 1 1 d . . .
H25 H 0.3795 0.6309 0.2148 0.137 Uiso 1 1 calc R . .
C21 C -0.4930(9) 0.6240(8) 0.2694(8) 0.115(3) Uiso 1 1 d . . .
H21 H -0.4549 0.6306 0.2156 0.138 Uiso 1 1 calc R . .
C28 C -0.2112(4) 0.6148(4) 0.6112(4) 0.0475(14) Uiso 1 1 d . . .
C30 C -0.2919(5) 0.6197(5) 0.6645(4) 0.0601(17) Uiso 1 1 d . . .
H30 H -0.3512 0.6229 0.6392 0.072 Uiso 1 1 calc R . .
C29 C -0.1219(5) 0.6085(5) 0.6492(5) 0.0604(17) Uiso 1 1 d . . .
H29 H -0.0645 0.6060 0.6129 0.072 Uiso 1 1 calc R . .
C27 C -0.2038(5) 0.6121(5) -0.2086(5) 0.0650(18) Uiso 1 1 d . . .
Ir2 Ir -0.3829(6) 0.1190(5) 0.3372(5) 0.103(2) Uiso 0.06 1 d P . .
Ir1 Ir -0.0354(17) 0.0910(15) 0.3290(14) 0.190(7) Uiso 0.05 1 d P . .
Zn1 Zn -0.30756(5) 0.61515(5) 0.34728(4) 0.0375(4) Uani 1 1 d . . .
Zn2 Zn -0.09796(5) 0.60461(5) 0.33369(4) 0.0374(4) Uani 1 1 d . . .
N4A N -0.1252(9) 0.0110(8) 0.2925(8) 0.069(3) Uiso 0.510(10) 1 d P . 2
N6A N -0.2904(5) 0.6202(5) -0.2452(5) 0.028(2) Uiso 0.510(10) 1 d P . 2
N4B N -0.2845(9) 0.0214(9) 0.3386(8) 0.070(4) Uiso 0.490(10) 1 d P . 1
N6B N -0.1206(5) 0.6062(5) -0.2628(5) 0.026(2) Uiso 0.490(10) 1 d P . 1
C42 C -0.2765(7) 0.6331(6) -0.0567(6) 0.084(2) Uiso 1 1 d . . .
H42 H -0.3334 0.6530 -0.0827 0.101 Uiso 1 1 calc R . .
C43 C -0.1173(7) 0.5895(6) -0.0722(6) 0.090(3) Uiso 1 1 d . . .
H43 H -0.0617 0.5739 -0.1075 0.108 Uiso 1 1 calc R . .
C40 C -0.2845(7) 0.2078(6) 0.3364(6) 0.088(2) Uiso 1 1 d . . .
C41 C -0.1183(9) 0.1988(9) 0.3190(8) 0.122(4) Uiso 1 1 d . . .

loop_
_atom_site_aniso_label
_atom_site_aniso_U_11
_atom_site_aniso_U_22
_atom_site_aniso_U_33
_atom_site_aniso_U_23
_atom_site_aniso_U_13
_atom_site_aniso_U_12
Zn1 0.0277(5) 0.0466(6) 0.0385(5) -0.0056(3) -0.0028(3) -0.0014(3)
Zn2 0.0273(5) 0.0472(6) 0.0381(5) -0.0060(3) -0.0019(3) -0.0019(3)

loop_
_atom_type_symbol
_atom_type_description
_atom_type_scat_dispersion_real
_atom_type_scat_dispersion_imag
_atom_type_scat_source
C C 0.0181 0.0091 'International Tables Vol C Tables 4.2.6.8 and 6.1.1.4'
H H 0.0000 0.0000 'International Tables Vol C Tables 4.2.6.8 and 6.1.1.4'
N N 0.0311 0.0180 'International Tables Vol C Tables 4.2.6.8 and 6.1.1.4'
O O 0.0492 0.0322 'International Tables Vol C Tables 4.2.6.8 and 6.1.1.4'
Zn Zn -1.5491 0.6778 'International Tables Vol C Tables 4.2.6.8 and 6.1.1.4'
Ir Ir -4.7710 6.5667 'International Tables Vol C Tables 4.2.6.8 and 6.1.1.4'

loop_
_geom_angle_atom_site_label_1
_geom_angle_atom_site_label_2
_geom_angle_atom_site_label_3
_geom_angle
_geom_angle_site_symmetry_1
_geom_angle_site_symmetry_3
C7 N1 C6 117.5(5) . .
C7 N1 Zn2 121.6(4) . .
C6 N1 Zn2 120.9(4) . .
C2 O1 Zn1 133.5(4) . .
C3 O7 Zn1 122.5(4) . .
C3 O8 Zn2 133.2(4) . .
C2 O2 Zn2 120.6(4) . .
C4 C9 C8 117.5(6) . .
C4 C9 C17 121.3(6) . .
C8 C9 C17 121.2(5) . .
C1 O5 Zn1 129.5(4) . .
C18 O3 Zn2 130.4(5) . .
C1 O6 Zn2 126.4(4) . .
C18 O4 Zn1 123.6(5) . .
C7 C8 C9 119.6(6) . .
C7 C8 H8 120.2 . .
C9 C8 H8 120.2 . .
O7 C3 O8 124.6(5) . .
O7 C3 C28 117.2(5) . .
O8 C3 C28 118.2(5) . .
O1 C2 O2 125.4(6) . .
O1 C2 C5 118.2(5) . .
O2 C2 C5 116.2(5) . .
N1 C7 C8 122.6(6) . .
N1 C7 H7 118.7 . .
C8 C7 H7 118.7 . .
O6 C1 O5 122.4(6) . .
O6 C1 C10 120.3(6) . .
O5 C1 C10 117.3(5) . .
C4 C6 N1 122.3(6) . .
C4 C6 H6 118.9 . .
N1 C6 H6 118.9 . .
C13 C5 C14 118.4(7) . .
C13 C5 C2 122.3(6) . .
C14 C5 C2 119.3(6) . .
C42 C16 C43 116.6(8) . .
C42 C16 C27 123.1(7) . .
C43 C16 C27 120.2(8) . .
C12 C10 C11 117.1(9) . .
C12 C10 C1 120.9(7) . .
C11 C10 C1 121.8(7) . .
C6 C4 C9 120.5(7) . .
C6 C4 H4 119.8 . .
C9 C4 H4 119.8 . .
C20 C19 C24 115.0(10) . 1_565
C20 C19 C18 122.8(8) . .
C24 C19 C18 122.2(8) 1_565 .
C5 C13 C43 121.0(8) . .
C5 C13 H13 119.5 . .
C43 C13 H13 119.5 . .
C42 C14 C5 118.9(9) . .
C42 C14 H14 120.5 . .
C5 C14 H14 120.5 . .
C40 C11 C10 120.6(9) . .
C40 C11 H11 119.7 . .
C10 C11 H11 119.7 . .
O3 C18 O4 124.7(7) . .
O3 C18 C19 117.1(6) . .
O4 C18 C19 118.2(6) . .
C10 C12 C41 121.4(10) . .
C10 C12 H12 119.3 . .
C41 C12 H12 119.3 . .
C40 C15 C41 119.6(11) . .
C40 C15 C23 120.3(9) . .
C41 C15 C23 120.0(10) . .
C40 C15 Ir1 165.4(9) . .
C41 C15 Ir1 50.0(8) . .
C23 C15 Ir1 70.5(7) . .
C40 C15 Ir2 47.7(5) . .
C41 C15 Ir2 167.3(9) . .
C23 C15 Ir2 72.7(6) . .
Ir1 C15 Ir2 142.4(7) . .
N4B C23 N4A 116.9(11) . .
N4B C23 C15 120.5(10) . .
N4A C23 C15 122.6(10) . .
N4B C23 Ir1 157.0(9) . .
N4A C23 Ir1 52.0(8) . .
C15 C23 Ir1 75.0(7) . .
N4B C23 Ir2 47.2(7) . .
N4A C23 Ir2 158.8(8) . .
C15 C23 Ir2 74.4(6) . .
Ir1 C23 Ir2 148.4(7) . .
C19 C20 N4B 122.8(12) . 1_565
C19 C20 H20 118.6 . .
N4B C20 H20 118.6 1_565 .
N4A C24 C19 121.5(11) . 1_545
N4A C24 H24 119.3 . .
C19 C24 H24 119.3 1_545 .
C22 N2 C21 117.0(8) . .
C22 N2 Zn1 123.9(5) . .
C21 N2 Zn1 119.0(6) . .
C25 C17 C26 115.2(8) . .
C25 C17 C9 122.6(7) . .
C26 C17 C9 122.1(7) . .
N2 C22 C26 124.8(9) . 1_455
N2 C22 H22 117.6 . .
C26 C22 H22 117.6 1_455 .
C17 C26 C22 120.5(10) . 1_655
C17 C26 H26 119.7 . .
C22 C26 H26 119.7 1_655 .
C17 C25 C21 123.8(11) . 1_655
C17 C25 H25 118.1 . .
C21 C25 H25 118.1 1_655 .
N2 C21 C25 118.3(11) . 1_455
N2 C21 H21 120.9 . .
C25 C21 H21 120.9 1_455 .
C30 C28 C29 119.3(6) . .
C30 C28 C3 122.0(5) . .
C29 C28 C3 118.6(5) . .
C28 C30 N6A 121.8(7) . 1_556
C28 C30 H30 119.1 . .
N6A C30 H30 119.1 1_556 .
N6B C29 C28 118.8(7) 1_556 .
N6B C29 H29 120.6 1_556 .
C28 C29 H29 120.6 . .
N6A C27 N6B 119.8(7) . .
N6A C27 C16 119.6(7) . .
N6B C27 C16 120.6(7) . .
N4B Ir2 C40 91.2(6) . .
N4B Ir2 C23 29.6(4) . .
C40 Ir2 C23 62.4(4) . .
N4B Ir2 C15 62.0(5) . .
C40 Ir2 C15 29.6(3) . .
C23 Ir2 C15 32.9(3) . .
N4A Ir1 C41 97.0(12) . .
N4A Ir1 C23 33.8(6) . .
C41 Ir1 C23 66.8(8) . .
N4A Ir1 C15 66.7(8) . .
C41 Ir1 C15 32.5(6) . .
C23 Ir1 C15 34.5(5) . .
O4 Zn1 O1 88.68(19) . .
O4 Zn1 O5 162.3(2) . .
O1 Zn1 O5 87.34(18) . .
O4 Zn1 O7 88.42(18) . .
O1 Zn1 O7 158.84(19) . .
O5 Zn1 O7 89.09(17) . .
O4 Zn1 N2 100.06(19) . .
O1 Zn1 N2 100.11(18) . .
O5 Zn1 N2 97.66(18) . .
O7 Zn1 N2 101.04(17) . .
O4 Zn1 Zn2 83.29(14) . .
O1 Zn1 Zn2 75.26(13) . .
O5 Zn1 Zn2 78.98(13) . .
O7 Zn1 Zn2 83.59(12) . .
N2 Zn1 Zn2 174.31(13) . .
O8 Zn2 O6 89.02(18) . .
O8 Zn2 O2 160.26(19) . .
O6 Zn2 O2 86.04(17) . .
O8 Zn2 O3 89.22(18) . .
O6 Zn2 O3 158.4(2) . .
O2 Zn2 O3 88.41(18) . .
O8 Zn2 N1 98.04(18) . .
O6 Zn2 N1 104.10(18) . .
O2 Zn2 N1 101.70(18) . .
O3 Zn2 N1 97.43(19) . .
O8 Zn2 Zn1 75.94(13) . .
O6 Zn2 Zn1 81.65(13) . .
O2 Zn2 Zn1 84.43(13) . .
O3 Zn2 Zn1 77.07(14) . .
N1 Zn2 Zn1 171.76(13) . .
C24 N4A C23 121.4(11) . .
C24 N4A Ir1 133.5(12) . .
C23 N4A Ir1 94.2(10) . .
C30 N6A C27 118.7(7) 1_554 .
C23 N4B C20 121.9(12) . 1_545
C23 N4B Ir2 103.2(9) . .
C20 N4B Ir2 133.2(10) 1_545 .
C29 N6B C27 121.5(7) 1_554 .
C14 C42 C16 124.6(9) . .
C14 C42 H42 117.7 . .
C16 C42 H42 117.7 . .
C16 C43 C13 120.1(9) . .
C16 C43 H43 119.9 . .
C13 C43 H43 119.9 . .
C15 C40 C11 121.3(9) . .
C15 C40 Ir2 102.7(7) . .
C11 C40 Ir2 136.0(8) . .
C15 C41 C12 119.6(12) . .
C15 C41 Ir1 97.5(11) . .
C12 C41 Ir1 142.0(12) . .

loop_
_geom_bond_atom_site_label_1
_geom_bond_atom_site_label_2
_geom_bond_distance
_geom_bond_site_symmetry_2
N1 C7 1.332(8) .
N1 C6 1.350(8) .
N1 Zn2 2.047(5) .
O1 C2 1.239(7) .
O1 Zn1 2.038(4) .
O7 C3 1.236(7) .
O7 Zn1 2.044(4) .
O8 C3 1.263(7) .
O8 Zn2 2.021(4) .
O2 C2 1.260(7) .
O2 Zn2 2.040(4) .
C9 C4 1.374(9) .
C9 C8 1.376(9) .
C9 C17 1.520(10) .
O5 C1 1.289(8) .
O5 Zn1 2.043(5) .
O3 C18 1.266(8) .
O3 Zn2 2.043(5) .
O6 C1 1.271(8) .
O6 Zn2 2.039(5) .
O4 C18 1.268(8) .
O4 Zn1 2.019(5) .
C8 C7 1.357(10) .
C8 H8 0.9400 .
C3 C28 1.517(8) .
C2 C5 1.500(8) .
C7 H7 0.9400 .
C1 C10 1.468(10) .
C6 C4 1.339(10) .
C6 H6 0.9400 .
C5 C13 1.339(10) .
C5 C14 1.366(10) .
C16 C42 1.332(11) .
C16 C43 1.357(11) .
C16 C27 1.483(11) .
C10 C12 1.360(13) .
C10 C11 1.381(11) .
C4 H4 0.9400 .
C19 C20 1.345(14) .
C19 C24 1.384(14) 1_565
C19 C18 1.458(10) .
C13 C43 1.381(12) .
C13 H13 0.9400 .
C14 C42 1.331(12) .
C14 H14 0.9400 .
C11 C40 1.370(13) .
C11 H11 0.9400 .
C12 C41 1.373(15) .
C12 H12 0.9400 .
C15 C40 1.324(12) .
C15 C41 1.364(15) .
C15 C23 1.475(14) .
C15 Ir1 2.52(2) .
C15 Ir2 2.619(11) .
C23 N4B 1.317(16) .
C23 N4A 1.371(15) .
C23 Ir1 2.46(2) .
C23 Ir2 2.596(12) .
C20 N4B 1.361(17) 1_565
C20 H20 0.9400 .
C24 N4A 1.348(16) .
C24 C19 1.383(14) 1_545
C24 H24 0.9400 .
N2 C22 1.283(11) .
N2 C21 1.317(12) .
N2 Zn1 2.057(5) .
C17 C25 1.293(13) .
C17 C26 1.334(12) .
C22 C26 1.334(14) 1_455
C22 H22 0.9400 .
C26 C22 1.334(14) 1_655
C26 H26 0.9400 .
C25 C21 1.401(17) 1_655
C25 H25 0.9400 .
C21 C25 1.401(17) 1_455
C21 H21 0.9400 .
C28 C30 1.340(9) .
C28 C29 1.414(9) .
C30 N6A 1.367(10) 1_556
C30 H30 0.9400 .
C29 N6B 1.330(10) 1_556
C29 H29 0.9400 .
C27 N6A 1.369(10) .
C27 N6B 1.377(11) .
Ir2 N4B 1.955(15) .
Ir2 C40 1.986(12) .
Ir1 N4A 1.94(3) .
Ir1 C41 1.94(3) .
Zn1 Zn2 2.9284(10) .
N6A C30 1.367(10) 1_554
N4B C20 1.361(17) 1_545
N6B C29 1.330(10) 1_554
C42 H42 0.9400 .
C43 H43 0.9400 .

loop_
_platon_squeeze_void_nr
_platon_squeeze_void_average_x
_platon_squeeze_void_average_y
_platon_squeeze_void_average_z
_platon_squeeze_void_volume
_platon_squeeze_void_count_electrons
_platon_squeeze_void_content
1 -0.019 0.001 -0.004 1804 394 ' '
